data_4078871
loop_
_publ_author_name
'Baillie, Sharon E.'
'Clegg, William'
'Garc\?\'ia-\'Alvarez, Pablo'
'Hevia, Eva'
'Kennedy, Alan R.'
'Klett, Jan'
'Russo, Luca'

_publ_section_title
;
 Synthesis, Structural Elucidation, and Diffusion-Ordered NMR Studies of
 Homoleptic Alkyllithium Magnesiates: Donor-Controlled Structural
 Variations in Mixed-Metal Chemistry
;
_journal_issue 14
_journal_name_full Organometallics
_journal_page_first 5131
_journal_paper_doi 10.1021/om300477m
_journal_volume 31
_journal_year 2012
_chemical_formula_moiety 'C30 H79 Li2 Mg N6 Si3 +,C28 H77 Mg3 O Si7 -'
_chemical_formula_sum 'C58 H156 Li2 Mg4 N6 O Si10'
_chemical_formula_weight 1345.91
_chemical_name_systematic
;
 ?
;
_space_group_IT_number 14
_symmetry_cell_setting monoclinic
_symmetry_space_group_name_Hall '-P 2ybc'
_symmetry_space_group_name_H-M 'P 1 21/c 1'
_atom_sites_solution_hydrogens mixed
_atom_sites_solution_primary direct
_atom_sites_solution_secondary difmap
_audit_creation_method SHELXL-97
_cell_angle_alpha 90.00
_cell_angle_beta 95.679(3)
_cell_angle_gamma 90.00
_cell_formula_units_Z 4
_cell_length_a 14.1664(5)
_cell_length_b 30.7009(9)
_cell_length_c 21.7025(7)
_cell_measurement_reflns_used 20383
_cell_measurement_temperature 150(2)
_cell_measurement_theta_max 28.49
_cell_measurement_theta_min 2.90
_cell_volume 9392.6(5)
_computing_cell_refinement
;
CrysAlisPro, Oxford Diffraction Ltd.,
Version 1.171.33.41 (release 06-05-2009 CrysAlis171 .NET)
(compiled May  6 2009,17:20:42)
;
_computing_data_collection
;
CrysAlisPro, Oxford Diffraction Ltd.,
Version 1.171.33.41 (release 06-05-2009 CrysAlis171 .NET)
(compiled May  6 2009,17:20:42)
;
_computing_data_reduction
;
CrysAlisPro, Oxford Diffraction Ltd.,
Version 1.171.33.41 (release 06-05-2009 CrysAlis171 .NET)
(compiled May  6 2009,17:20:42)
;
_computing_molecular_graphics 'Bruker SHELXTL'
_computing_publication_material 'Bruker SHELXTL and local programs'
_computing_structure_refinement 'Bruker SHELXTL'
_computing_structure_solution 'Bruker SHELXTL'
_diffrn_ambient_temperature 150(2)
_diffrn_detector_area_resol_mean 10.3968
_diffrn_measured_fraction_theta_full 0.998
_diffrn_measured_fraction_theta_max 0.853
_diffrn_measurement_device_type 'Oxford Diffraction Gemini A Ultra diffractometer'
_diffrn_measurement_method '\w scans'
_diffrn_radiation_monochromator none
_diffrn_radiation_source 'sealed tube with Enhance optics'
_diffrn_radiation_type MoK\a
_diffrn_radiation_wavelength 0.71073
_diffrn_reflns_av_R_equivalents 0.0437
_diffrn_reflns_av_sigmaI/netI 0.0866
_diffrn_reflns_limit_h_max 18
_diffrn_reflns_limit_h_min -17
_diffrn_reflns_limit_k_max 36
_diffrn_reflns_limit_k_min -40
_diffrn_reflns_limit_l_max 21
_diffrn_reflns_limit_l_min -27
_diffrn_reflns_number 64952
_diffrn_reflns_theta_full 25.00
_diffrn_reflns_theta_max 28.57
_diffrn_reflns_theta_min 2.91
_exptl_absorpt_coefficient_mu 0.199
_exptl_absorpt_correction_T_max 0.977
_exptl_absorpt_correction_T_min 0.946
_exptl_absorpt_correction_type multi-scan
_exptl_absorpt_process_details
;
CrysAlisPro, Oxford Diffraction Ltd.,
Version 1.171.33.41 (release 06-05-2009 CrysAlis171 .NET)
(compiled May  6 2009,17:20:42)
Empirical absorption correction using spherical harmonics,
 implemented in SCALE3 ABSPACK scaling algorithm.
;
_exptl_crystal_colour colourless
_exptl_crystal_density_diffrn 0.952
_exptl_crystal_density_method 'not measured'
_exptl_crystal_description block
_exptl_crystal_F_000 2992
_exptl_crystal_size_max 0.28
_exptl_crystal_size_mid 0.25
_exptl_crystal_size_min 0.12
_refine_diff_density_max 0.472
_refine_diff_density_min -0.249
_refine_diff_density_rms 0.038
_refine_ls_extinction_method none
_refine_ls_goodness_of_fit_ref 0.853
_refine_ls_hydrogen_treatment mixed
_refine_ls_matrix_type full
_refine_ls_number_parameters 877
_refine_ls_number_reflns 20427
_refine_ls_number_restraints 333
_refine_ls_restrained_S_all 0.866
_refine_ls_R_factor_all 0.0864
_refine_ls_R_factor_gt 0.0386
_refine_ls_shift/su_max 0.002
_refine_ls_shift/su_mean 0.000
_refine_ls_structure_factor_coef Fsqd
_refine_ls_weighting_details 'calc w=1/[\s^2^(Fo^2^)+(0.0431P)^2^+0.0000P] where P=(Fo^2^+2Fc^2^)/3'
_refine_ls_weighting_scheme calc
_refine_ls_wR_factor_gt 0.0796
_refine_ls_wR_factor_ref 0.0861
_reflns_number_gt 11406
_reflns_number_total 20427
_reflns_threshold_expression I>2\s(I)
_cod_data_source_file om300477m_si_001.cif
_cod_data_source_block rem534_compound_7
_cod_original_sg_symbol_H-M 'P 21/c'
_cod_database_code 4078871

loop_
_symmetry_equiv_pos_as_xyz
'x, y, z'
'-x, y+1/2, -z+1/2'
'-x, -y, -z'
'x, -y-1/2, z-1/2'

loop_
_atom_site_label
_atom_site_type_symbol
_atom_site_fract_x
_atom_site_fract_y
_atom_site_fract_z
_atom_site_U_iso_or_equiv
_atom_site_adp_type
_atom_site_occupancy
_atom_site_symmetry_multiplicity
_atom_site_calc_flag
_atom_site_refinement_flags
_atom_site_disorder_assembly
_atom_site_disorder_group
Mg1 Mg 0.62906(4) 0.854354(18) 0.28051(2) 0.02879(14) Uani 1 1 d . . .
Mg2 Mg 0.52330(4) 0.876049(16) 0.16034(2) 0.02479(13) Uani 1 1 d . . .
Mg3 Mg 0.43402(4) 0.823844(16) 0.25282(2) 0.02626(14) Uani 1 1 d . . .
Mg4 Mg 0.93959(4) 0.575955(17) 0.21915(3) 0.03091(15) Uani 1 1 d . . .
Li1 Li 1.1086(2) 0.61858(9) 0.07235(14) 0.0361(7) Uani 1 1 d . . .
Li2 Li 0.9058(2) 0.62328(9) 0.40960(14) 0.0356(7) Uani 1 1 d . . .
O1 O 0.55688(8) 0.82040(3) 0.20973(5) 0.0242(3) Uani 1 1 d . . .
Si1 Si 0.56386(4) 0.750206(15) 0.12441(2) 0.03433(13) Uani 1 1 d . . .
Si2 Si 0.86330(4) 0.846794(19) 0.25658(3) 0.04573(15) Uani 1 1 d . . .
Si3 Si 0.60085(4) 0.976957(15) 0.20058(2) 0.03635(14) Uani 1 1 d . . .
Si4 Si 0.42940(4) 0.899604(15) 0.00811(2) 0.03007(12) Uani 1 1 d . . .
Si5 Si 0.24156(4) 0.877142(18) 0.20338(3) 0.04236(14) Uani 1 1 d . . .
Si6 Si 0.36939(4) 0.737304(16) 0.34288(2) 0.03516(13) Uani 1 1 d . . .
Si7 Si 0.57243(4) 0.877721(16) 0.41674(2) 0.03217(13) Uani 1 1 d . . .
Si8 Si 0.73768(5) 0.535515(19) 0.15489(3) 0.05025(16) Uani 1 1 d . . .
Si9 Si 0.99101(4) 0.672857(17) 0.16240(3) 0.04171(15) Uani 1 1 d . . .
Si10 Si 1.05451(4) 0.561657(14) 0.35260(2) 0.02882(12) Uani 1 1 d . A .
C1 C 0.59482(14) 0.77689(5) 0.20155(8) 0.0340(4) Uani 1 1 d . . .
H1A H 0.5725 0.7578 0.2339 0.041 Uiso 1 1 calc R . .
H1B H 0.6648 0.7785 0.2091 0.041 Uiso 1 1 calc R . .
C2 C 0.44077(15) 0.76402(6) 0.09396(9) 0.0435(5) Uani 1 1 d . . .
H2A H 0.4252 0.7496 0.0540 0.065 Uiso 1 1 calc R . .
H2B H 0.4351 0.7956 0.0885 0.065 Uiso 1 1 calc R . .
H2C H 0.3969 0.7542 0.1233 0.065 Uiso 1 1 calc R . .
C3 C 0.64990(15) 0.76690(6) 0.06895(9) 0.0454(5) Uani 1 1 d . . .
H3A H 0.6267 0.7573 0.0271 0.068 Uiso 1 1 calc R . .
H3B H 0.7117 0.7535 0.0812 0.068 Uiso 1 1 calc R . .
H3C H 0.6565 0.7987 0.0694 0.068 Uiso 1 1 calc R . .
C4 C 0.57543(16) 0.69020(6) 0.13895(10) 0.0533(6) Uani 1 1 d . . .
H4A H 0.5294 0.6811 0.1672 0.080 Uiso 1 1 calc R . .
H4B H 0.6397 0.6836 0.1575 0.080 Uiso 1 1 calc R . .
H4C H 0.5632 0.6745 0.0997 0.080 Uiso 1 1 calc R . .
C5 C 0.77105(14) 0.83335(6) 0.30602(9) 0.0420(5) Uani 1 1 d . . .
H5A H 0.7908 0.8453 0.3477 0.050 Uiso 1 1 calc R . .
H5B H 0.7698 0.8012 0.3101 0.050 Uiso 1 1 calc R . .
C6 C 0.91044(18) 0.90240(7) 0.27462(11) 0.0685(7) Uani 1 1 d . . .
H6A H 0.8592 0.9237 0.2669 0.103 Uiso 1 1 calc R . .
H6B H 0.9609 0.9090 0.2482 0.103 Uiso 1 1 calc R . .
H6C H 0.9361 0.9038 0.3182 0.103 Uiso 1 1 calc R . .
C7 C 0.9650(2) 0.80696(8) 0.26600(15) 0.0887(9) Uani 1 1 d . . .
H7A H 0.9907 0.8059 0.3096 0.133 Uiso 1 1 calc R . .
H7B H 1.0148 0.8163 0.2407 0.133 Uiso 1 1 calc R . .
H7C H 0.9424 0.7780 0.2526 0.133 Uiso 1 1 calc R . .
C8 C 0.8205(2) 0.84657(11) 0.17172(10) 0.0955(10) Uani 1 1 d . . .
H8A H 0.7988 0.8172 0.1594 0.143 Uiso 1 1 calc R . .
H8B H 0.8724 0.8552 0.1477 0.143 Uiso 1 1 calc R . .
H8C H 0.7678 0.8672 0.1639 0.143 Uiso 1 1 calc R . .
C9 C 0.60684(16) 0.91957(6) 0.22719(9) 0.0345(5) Uani 1 1 d . . .
H9A H 0.5861(14) 0.9237(5) 0.2638(9) 0.041 Uiso 1 1 d . . .
H9B H 0.6685(15) 0.9160(6) 0.2336(9) 0.041 Uiso 1 1 d . . .
C10 C 0.6657(2) 1.01396(7) 0.25870(10) 0.0761(9) Uani 1 1 d . . .
H10A H 0.6364 1.0125 0.2977 0.114 Uiso 1 1 calc R . .
H10B H 0.6625 1.0439 0.2430 0.114 Uiso 1 1 calc R . .
H10C H 0.7322 1.0048 0.2658 0.114 Uiso 1 1 calc R . .
C11 C 0.65745(15) 0.98303(6) 0.12743(9) 0.0414(5) Uani 1 1 d . . .
H11A H 0.7209 0.9700 0.1324 0.062 Uiso 1 1 calc R . .
H11B H 0.6626 1.0140 0.1175 0.062 Uiso 1 1 calc R . .
H11C H 0.6187 0.9683 0.0938 0.062 Uiso 1 1 calc R . .
C12 C 0.47614(17) 0.99664(6) 0.19052(11) 0.0582(6) Uani 1 1 d . . .
H12A H 0.4398 0.9793 0.1585 0.087 Uiso 1 1 calc R . .
H12B H 0.4751 1.0273 0.1781 0.087 Uiso 1 1 calc R . .
H12C H 0.4478 0.9936 0.2297 0.087 Uiso 1 1 calc R . .
C13 C 0.52711(13) 0.88008(5) 0.06214(7) 0.0287(4) Uani 1 1 d . . .
H13A H 0.5825 0.8985 0.0554 0.034 Uiso 1 1 calc R . .
H13B H 0.5422 0.8504 0.0482 0.034 Uiso 1 1 calc R . .
C14 C 0.38480(17) 0.95425(6) 0.02987(9) 0.0548(6) Uani 1 1 d . . .
H14A H 0.3587 0.9522 0.0699 0.082 Uiso 1 1 calc R . .
H14B H 0.3351 0.9640 -0.0018 0.082 Uiso 1 1 calc R . .
H14C H 0.4372 0.9752 0.0328 0.082 Uiso 1 1 calc R . .
C15 C 0.32476(15) 0.86181(7) 0.00548(9) 0.0502(6) Uani 1 1 d . . .
H15A H 0.3442 0.8325 -0.0061 0.075 Uiso 1 1 calc R . .
H15B H 0.2745 0.8724 -0.0252 0.075 Uiso 1 1 calc R . .
H15C H 0.3010 0.8608 0.0463 0.075 Uiso 1 1 calc R . .
C16 C 0.46056(15) 0.90494(6) -0.07377(8) 0.0397(5) Uani 1 1 d . . .
H16A H 0.5090 0.9275 -0.0757 0.060 Uiso 1 1 calc R . .
H16B H 0.4038 0.9130 -0.1009 0.060 Uiso 1 1 calc R . .
H16C H 0.4851 0.8771 -0.0874 0.060 Uiso 1 1 calc R . .
C17 C 0.37001(14) 0.87772(6) 0.19519(9) 0.0308(4) Uani 1 1 d . . .
H17A H 0.3907(13) 0.9056(6) 0.2090(8) 0.037 Uiso 1 1 d . . .
H17B H 0.3671(13) 0.8785(5) 0.1533(9) 0.037 Uiso 1 1 d . . .
C18 C 0.18140(19) 0.92701(8) 0.16906(13) 0.0864(9) Uani 1 1 d . . .
H18A H 0.2086 0.9529 0.1904 0.130 Uiso 1 1 calc R . .
H18B H 0.1134 0.9255 0.1738 0.130 Uiso 1 1 calc R . .
H18C H 0.1907 0.9288 0.1250 0.130 Uiso 1 1 calc R . .
C19 C 0.21892(17) 0.87472(8) 0.28699(10) 0.0607(6) Uani 1 1 d . . .
H19A H 0.2445 0.8474 0.3052 0.091 Uiso 1 1 calc R . .
H19B H 0.1505 0.8760 0.2902 0.091 Uiso 1 1 calc R . .
H19C H 0.2500 0.8995 0.3092 0.091 Uiso 1 1 calc R . .
C20 C 0.18411(17) 0.82944(8) 0.16125(11) 0.0657(7) Uani 1 1 d . . .
H20A H 0.2028 0.8286 0.1190 0.099 Uiso 1 1 calc R . .
H20B H 0.1150 0.8322 0.1598 0.099 Uiso 1 1 calc R . .
H20C H 0.2044 0.8025 0.1829 0.099 Uiso 1 1 calc R . .
C21 C 0.36607(14) 0.76356(5) 0.26752(8) 0.0372(5) Uani 1 1 d . . .
H21A H 0.2983 0.7675 0.2527 0.045 Uiso 1 1 calc R . .
H21B H 0.3917 0.7422 0.2393 0.045 Uiso 1 1 calc R . .
C22 C 0.30975(19) 0.77119(7) 0.39943(10) 0.0652(7) Uani 1 1 d . . .
H22A H 0.3432 0.7990 0.4058 0.098 Uiso 1 1 calc R . .
H22B H 0.3110 0.7557 0.4390 0.098 Uiso 1 1 calc R . .
H22C H 0.2438 0.7766 0.3831 0.098 Uiso 1 1 calc R . .
C23 C 0.30767(18) 0.68326(7) 0.33900(10) 0.0625(7) Uani 1 1 d . . .
H23A H 0.2414 0.6872 0.3223 0.094 Uiso 1 1 calc R . .
H23B H 0.3100 0.6707 0.3807 0.094 Uiso 1 1 calc R . .
H23C H 0.3393 0.6636 0.3120 0.094 Uiso 1 1 calc R . .
C24 C 0.49369(16) 0.72710(6) 0.37667(11) 0.0601(7) Uani 1 1 d . . .
H24A H 0.5249 0.7073 0.3496 0.090 Uiso 1 1 calc R . .
H24B H 0.4930 0.7139 0.4177 0.090 Uiso 1 1 calc R . .
H24C H 0.5284 0.7547 0.3804 0.090 Uiso 1 1 calc R . .
C25 C 0.51332(15) 0.85656(6) 0.34260(8) 0.0318(4) Uani 1 1 d . . .
H25A H 0.4634(14) 0.8763(5) 0.3317(8) 0.038 Uiso 1 1 d . . .
H25B H 0.4806(13) 0.8321(6) 0.3554(8) 0.038 Uiso 1 1 d . . .
C26 C 0.48498(17) 0.89466(8) 0.47091(9) 0.0593(6) Uani 1 1 d . . .
H26A H 0.4465 0.9188 0.4526 0.089 Uiso 1 1 calc R . .
H26B H 0.5188 0.9041 0.5102 0.089 Uiso 1 1 calc R . .
H26C H 0.4436 0.8700 0.4783 0.089 Uiso 1 1 calc R . .
C27 C 0.64949(17) 0.83487(6) 0.45665(9) 0.0525(6) Uani 1 1 d . . .
H27A H 0.6103 0.8100 0.4666 0.079 Uiso 1 1 calc R . .
H27B H 0.6820 0.8468 0.4949 0.079 Uiso 1 1 calc R . .
H27C H 0.6966 0.8253 0.4294 0.079 Uiso 1 1 calc R . .
C28 C 0.64715(17) 0.92661(6) 0.40446(9) 0.0534(6) Uani 1 1 d . . .
H28A H 0.6966 0.9187 0.3779 0.080 Uiso 1 1 calc R . .
H28B H 0.6768 0.9370 0.4445 0.080 Uiso 1 1 calc R . .
H28C H 0.6073 0.9497 0.3846 0.080 Uiso 1 1 calc R . .
C31 C 0.85849(16) 0.52146(6) 0.18340(9) 0.0491(6) Uani 1 1 d . . .
H31A H 0.8902 0.5083 0.1493 0.059 Uiso 1 1 calc R . .
H31B H 0.8571 0.4993 0.2164 0.059 Uiso 1 1 calc R . .
C32 C 0.6552(2) 0.48860(8) 0.13490(14) 0.0891(9) Uani 1 1 d . . .
H32A H 0.6810 0.4703 0.1036 0.134 Uiso 1 1 calc R . .
H32B H 0.5929 0.4997 0.1186 0.134 Uiso 1 1 calc R . .
H32C H 0.6487 0.4713 0.1722 0.134 Uiso 1 1 calc R . .
C33 C 0.7399(2) 0.56901(9) 0.08248(11) 0.0835(9) Uani 1 1 d . . .
H33A H 0.7800 0.5947 0.0913 0.125 Uiso 1 1 calc R . .
H33B H 0.6753 0.5783 0.0681 0.125 Uiso 1 1 calc R . .
H33C H 0.7655 0.5515 0.0503 0.125 Uiso 1 1 calc R . .
C34 C 0.6822(2) 0.56960(8) 0.21288(12) 0.0751(8) Uani 1 1 d . . .
H34A H 0.6847 0.5540 0.2524 0.113 Uiso 1 1 calc R . .
H34B H 0.6159 0.5756 0.1979 0.113 Uiso 1 1 calc R . .
H34C H 0.7169 0.5972 0.2188 0.113 Uiso 1 1 calc R . .
C35 C 1.01257(16) 0.61491(6) 0.15386(9) 0.0351(5) Uani 1 1 d . . .
H35A H 1.0737(15) 0.6071(6) 0.1636(9) 0.042 Uiso 1 1 d . . .
H35B H 0.9890(14) 0.6016(5) 0.1187(9) 0.042 Uiso 1 1 d . . .
C36 C 0.86020(17) 0.68288(8) 0.16276(12) 0.0688(7) Uani 1 1 d . . .
H36A H 0.8272 0.6736 0.1231 0.103 Uiso 1 1 calc R . .
H36B H 0.8490 0.7140 0.1689 0.103 Uiso 1 1 calc R . .
H36C H 0.8362 0.6662 0.1964 0.103 Uiso 1 1 calc R . .
C37 C 1.0276(2) 0.70992(7) 0.09978(11) 0.0719(8) Uani 1 1 d . . .
H37A H 1.0951 0.7056 0.0952 0.108 Uiso 1 1 calc R . .
H37B H 1.0166 0.7403 0.1110 0.108 Uiso 1 1 calc R . .
H37C H 0.9901 0.7031 0.0606 0.108 Uiso 1 1 calc R . .
C38 C 1.05386(17) 0.69265(6) 0.23683(9) 0.0518(6) Uani 1 1 d . . .
H38A H 1.0205 0.6823 0.2715 0.078 Uiso 1 1 calc R . .
H38B H 1.0550 0.7246 0.2369 0.078 Uiso 1 1 calc R . .
H38C H 1.1190 0.6815 0.2412 0.078 Uiso 1 1 calc R . .
C39 C 0.95176(14) 0.59163(6) 0.31789(8) 0.0268(4) Uani 1 1 d . A .
H39A H 0.9568(12) 0.6208(5) 0.3195(8) 0.032 Uiso 1 1 d . . .
H39B H 0.8926(14) 0.5836(5) 0.3269(8) 0.032 Uiso 1 1 d . . .
C40 C 1.07833(18) 0.56190(8) 0.43954(10) 0.0649(7) Uani 1 1 d . . .
H40A H 1.0805 0.5920 0.4546 0.097 Uiso 1 1 calc R A .
H40B H 1.1393 0.5477 0.4517 0.097 Uiso 1 1 calc R . .
H40C H 1.0276 0.5461 0.4576 0.097 Uiso 1 1 calc R . .
C41 C 1.04348(16) 0.50304(6) 0.33128(11) 0.0605(7) Uani 1 1 d . . .
H41A H 0.9861 0.4910 0.3465 0.091 Uiso 1 1 calc R A .
H41B H 1.0991 0.4872 0.3500 0.091 Uiso 1 1 calc R . .
H41C H 1.0394 0.5001 0.2861 0.091 Uiso 1 1 calc R . .
C42 C 1.16293(15) 0.58422(6) 0.32315(11) 0.0559(6) Uani 1 1 d . . .
H42A H 1.1591 0.5805 0.2781 0.084 Uiso 1 1 calc R A .
H42B H 1.2188 0.5688 0.3425 0.084 Uiso 1 1 calc R . .
H42C H 1.1682 0.6153 0.3333 0.084 Uiso 1 1 calc R . .
N1 N 1.04745(15) 0.62045(6) -0.02233(7) 0.0537(5) Uani 1 1 d D . .
N2 N 1.15540(12) 0.55563(5) 0.05183(7) 0.0412(4) Uani 1 1 d D . .
N3 N 1.25133(12) 0.63528(5) 0.09875(7) 0.0440(4) Uani 1 1 d D . .
C51 C 1.0586(2) 0.66006(9) -0.05960(11) 0.0926(10) Uani 1 1 d D . .
H51A H 1.0323 0.6548 -0.1024 0.139 Uiso 1 1 calc R . .
H51B H 1.1261 0.6673 -0.0588 0.139 Uiso 1 1 calc R . .
H51C H 1.0248 0.6843 -0.0423 0.139 Uiso 1 1 calc R . .
C52 C 0.9466(2) 0.61167(10) -0.02235(11) 0.0840(9) Uani 1 1 d D . .
H52A H 0.9189 0.6064 -0.0649 0.126 Uiso 1 1 calc R . .
H52B H 0.9155 0.6368 -0.0053 0.126 Uiso 1 1 calc R . .
H52C H 0.9375 0.5859 0.0031 0.126 Uiso 1 1 calc R . .
C53 C 1.0974(2) 0.58532(8) -0.05136(10) 0.0707(7) Uani 1 1 d D . .
H53A H 1.1602 0.5961 -0.0610 0.085 Uiso 1 1 calc R . .
H53B H 1.0609 0.5771 -0.0909 0.085 Uiso 1 1 calc R . .
C54 C 1.11107(18) 0.54582(7) -0.01097(9) 0.0573(6) Uani 1 1 d D . .
H54A H 1.0486 0.5320 -0.0078 0.069 Uiso 1 1 calc R . .
H54B H 1.1513 0.5246 -0.0308 0.069 Uiso 1 1 calc R . .
C55 C 1.13543(18) 0.52090(6) 0.09450(10) 0.0573(6) Uani 1 1 d D . .
H55A H 1.0668 0.5190 0.0969 0.086 Uiso 1 1 calc R . .
H55B H 1.1673 0.5272 0.1357 0.086 Uiso 1 1 calc R . .
H55C H 1.1587 0.4932 0.0796 0.086 Uiso 1 1 calc R . .
C56 C 1.25840(16) 0.56272(7) 0.05093(11) 0.0590(6) Uani 1 1 d D . .
H56A H 1.2707 0.5753 0.0105 0.071 Uiso 1 1 calc R . .
H56B H 1.2917 0.5344 0.0556 0.071 Uiso 1 1 calc R . .
C57 C 1.29689(17) 0.59270(7) 0.10177(12) 0.0616(6) Uani 1 1 d D . .
H57A H 1.2882 0.5791 0.1422 0.074 Uiso 1 1 calc R . .
H57B H 1.3658 0.5966 0.0994 0.074 Uiso 1 1 calc R . .
C58 C 1.28812(18) 0.66292(7) 0.05146(11) 0.0620(7) Uani 1 1 d D . .
H58A H 1.3568 0.6665 0.0608 0.093 Uiso 1 1 calc R . .
H58B H 1.2573 0.6915 0.0512 0.093 Uiso 1 1 calc R . .
H58C H 1.2748 0.6492 0.0107 0.093 Uiso 1 1 calc R . .
C59 C 1.27239(18) 0.65751(8) 0.15923(11) 0.0721(7) Uani 1 1 d D . .
H59A H 1.2477 0.6401 0.1919 0.108 Uiso 1 1 calc R . .
H59B H 1.2423 0.6863 0.1576 0.108 Uiso 1 1 calc R . .
H59C H 1.3412 0.6609 0.1682 0.108 Uiso 1 1 calc R . .
N4 N 0.81572(14) 0.58272(6) 0.45682(8) 0.0541(5) Uani 1 1 d DU A .
N5 N 0.78954(12) 0.66599(5) 0.39271(8) 0.0464(4) Uani 1 1 d DU A .
N6 N 0.98065(14) 0.67800(5) 0.45313(9) 0.0529(5) Uani 1 1 d DU A .
C61 C 0.7734(5) 0.5488(2) 0.4174(3) 0.0638(18) Uani 0.506(5) 1 d PDU A 1
H61A H 0.7236 0.5343 0.4381 0.096 Uiso 0.506(5) 1 calc PR A 1
H61B H 0.8220 0.5275 0.4090 0.096 Uiso 0.506(5) 1 calc PR A 1
H61C H 0.7457 0.5616 0.3784 0.096 Uiso 0.506(5) 1 calc PR A 1
C62 C 0.8521(9) 0.5640(3) 0.5180(4) 0.072(2) Uani 0.506(5) 1 d PDU A 1
H62A H 0.8826 0.5870 0.5442 0.109 Uiso 0.506(5) 1 calc PR A 1
H62B H 0.8984 0.5411 0.5119 0.109 Uiso 0.506(5) 1 calc PR A 1
H62C H 0.7992 0.5516 0.5381 0.109 Uiso 0.506(5) 1 calc PR A 1
C63 C 0.7400(4) 0.61567(17) 0.4722(3) 0.0551(13) Uani 0.506(5) 1 d PDU A 1
H63A H 0.6846 0.6003 0.4863 0.066 Uiso 0.506(5) 1 calc PR A 1
H63B H 0.7662 0.6355 0.5056 0.066 Uiso 0.506(5) 1 calc PR A 1
C64 C 0.7104(6) 0.6414(3) 0.4135(4) 0.0606(19) Uani 0.506(5) 1 d PDU A 1
H64A H 0.6854 0.6212 0.3804 0.073 Uiso 0.506(5) 1 calc PR A 1
H64B H 0.6589 0.6618 0.4215 0.073 Uiso 0.506(5) 1 calc PR A 1
C65 C 0.7690(9) 0.6780(4) 0.3252(4) 0.052(2) Uani 0.506(5) 1 d PDU A 1
H65A H 0.7140 0.6975 0.3201 0.078 Uiso 0.506(5) 1 calc PR A 1
H65B H 0.7555 0.6515 0.3007 0.078 Uiso 0.506(5) 1 calc PR A 1
H65C H 0.8243 0.6928 0.3111 0.078 Uiso 0.506(5) 1 calc PR A 1
C66 C 0.8196(7) 0.7082(3) 0.4175(5) 0.070(2) Uani 0.506(5) 1 d PDU A 1
H66A H 0.8353 0.7268 0.3826 0.084 Uiso 0.506(5) 1 calc PR A 1
H66B H 0.7652 0.7219 0.4354 0.084 Uiso 0.506(5) 1 calc PR A 1
C67 C 0.9001(5) 0.70837(19) 0.4642(4) 0.0804(17) Uani 0.506(5) 1 d PDU A 1
H67A H 0.8772 0.7007 0.5045 0.096 Uiso 0.506(5) 1 calc PR A 1
H67B H 0.9255 0.7384 0.4679 0.096 Uiso 0.506(5) 1 calc PR A 1
C68 C 1.0453(7) 0.6974(3) 0.4167(4) 0.087(3) Uani 0.506(5) 1 d PDU A 1
H68A H 1.0739 0.7230 0.4383 0.130 Uiso 0.506(5) 1 calc PR A 1
H68B H 1.0122 0.7065 0.3770 0.130 Uiso 0.506(5) 1 calc PR A 1
H68C H 1.0951 0.6765 0.4094 0.130 Uiso 0.506(5) 1 calc PR A 1
C69 C 1.0293(6) 0.6720(5) 0.5171(4) 0.071(2) Uani 0.506(5) 1 d PDU A 1
H69A H 1.0519 0.7002 0.5336 0.107 Uiso 0.506(5) 1 calc PR A 1
H69B H 1.0833 0.6522 0.5155 0.107 Uiso 0.506(5) 1 calc PR A 1
H69C H 0.9845 0.6596 0.5439 0.107 Uiso 0.506(5) 1 calc PR A 1
C61A C 0.8164(6) 0.5360(2) 0.4341(4) 0.081(2) Uani 0.494(5) 1 d PDU A 2
H61D H 0.7680 0.5192 0.4530 0.121 Uiso 0.494(5) 1 calc PR A 2
H61E H 0.8789 0.5231 0.4456 0.121 Uiso 0.494(5) 1 calc PR A 2
H61F H 0.8027 0.5355 0.3889 0.121 Uiso 0.494(5) 1 calc PR A 2
C62A C 0.8375(10) 0.5828(4) 0.5226(4) 0.097(3) Uani 0.494(5) 1 d PDU A 2
H62D H 0.8324 0.6125 0.5384 0.146 Uiso 0.494(5) 1 calc PR A 2
H62E H 0.9023 0.5720 0.5330 0.146 Uiso 0.494(5) 1 calc PR A 2
H62F H 0.7928 0.5638 0.5415 0.146 Uiso 0.494(5) 1 calc PR A 2
C63A C 0.7235(4) 0.6003(2) 0.4358(4) 0.0810(16) Uani 0.494(5) 1 d PDU A 2
H63C H 0.6777 0.5901 0.4643 0.097 Uiso 0.494(5) 1 calc PR A 2
H63D H 0.7035 0.5879 0.3944 0.097 Uiso 0.494(5) 1 calc PR A 2
C64A C 0.7169(7) 0.6475(3) 0.4314(4) 0.066(2) Uani 0.494(5) 1 d PDU A 2
H64C H 0.7263 0.6602 0.4735 0.080 Uiso 0.494(5) 1 calc PR A 2
H64D H 0.6527 0.6557 0.4129 0.080 Uiso 0.494(5) 1 calc PR A 2
C65A C 0.7450(10) 0.6738(6) 0.3313(4) 0.079(4) Uani 0.494(5) 1 d PDU A 2
H65D H 0.6982 0.6972 0.3325 0.119 Uiso 0.494(5) 1 calc PR A 2
H65E H 0.7134 0.6472 0.3152 0.119 Uiso 0.494(5) 1 calc PR A 2
H65F H 0.7933 0.6824 0.3042 0.119 Uiso 0.494(5) 1 calc PR A 2
C66A C 0.8190(7) 0.7033(3) 0.4328(5) 0.064(2) Uani 0.494(5) 1 d PDU A 2
H66C H 0.8117 0.6960 0.4765 0.076 Uiso 0.494(5) 1 calc PR A 2
H66D H 0.7782 0.7288 0.4211 0.076 Uiso 0.494(5) 1 calc PR A 2
C67A C 0.9216(4) 0.71456(14) 0.4260(3) 0.0519(13) Uani 0.494(5) 1 d PDU A 2
H67C H 0.9312 0.7183 0.3818 0.062 Uiso 0.494(5) 1 calc PR A 2
H67D H 0.9393 0.7420 0.4481 0.062 Uiso 0.494(5) 1 calc PR A 2
C68A C 1.0780(5) 0.6837(3) 0.4315(4) 0.063(2) Uani 0.494(5) 1 d PDU A 2
H68D H 1.1055 0.7113 0.4474 0.094 Uiso 0.494(5) 1 calc PR A 2
H68E H 1.0728 0.6841 0.3861 0.094 Uiso 0.494(5) 1 calc PR A 2
H68F H 1.1189 0.6595 0.4468 0.094 Uiso 0.494(5) 1 calc PR A 2
C69A C 0.9871(7) 0.6737(5) 0.5183(4) 0.071(3) Uani 0.494(5) 1 d PDU A 2
H69D H 1.0174 0.6996 0.5376 0.107 Uiso 0.494(5) 1 calc PR A 2
H69E H 1.0252 0.6479 0.5308 0.107 Uiso 0.494(5) 1 calc PR A 2
H69F H 0.9234 0.6704 0.5316 0.107 Uiso 0.494(5) 1 calc PR A 2

loop_
_atom_site_aniso_label
_atom_site_aniso_U_11
_atom_site_aniso_U_22
_atom_site_aniso_U_33
_atom_site_aniso_U_23
_atom_site_aniso_U_13
_atom_site_aniso_U_12
Mg1 0.0268(4) 0.0359(3) 0.0231(3) 0.0053(2) 0.0000(3) -0.0066(3)
Mg2 0.0274(3) 0.0254(3) 0.0214(3) 0.0041(2) 0.0013(3) -0.0027(2)
Mg3 0.0260(3) 0.0274(3) 0.0255(3) 0.0052(2) 0.0034(3) -0.0051(2)
Mg4 0.0342(4) 0.0339(3) 0.0249(3) -0.0001(2) 0.0045(3) -0.0016(3)
Li1 0.039(2) 0.0368(16) 0.0336(17) 0.0022(13) 0.0092(15) -0.0005(14)
Li2 0.035(2) 0.0424(17) 0.0305(17) -0.0056(13) 0.0065(14) -0.0028(14)
O1 0.0254(7) 0.0229(6) 0.0242(6) 0.0029(5) 0.0026(5) 0.0006(5)
Si1 0.0381(3) 0.0277(3) 0.0371(3) -0.0019(2) 0.0035(3) -0.0004(2)
Si2 0.0333(4) 0.0650(4) 0.0395(3) -0.0082(3) 0.0071(3) -0.0135(3)
Si3 0.0531(4) 0.0304(3) 0.0260(3) 0.0020(2) 0.0068(3) -0.0105(2)
Si4 0.0347(3) 0.0350(3) 0.0207(3) 0.0028(2) 0.0036(2) 0.0057(2)
Si5 0.0290(3) 0.0586(3) 0.0407(3) 0.0106(3) 0.0096(3) 0.0101(3)
Si6 0.0348(3) 0.0348(3) 0.0351(3) 0.0098(2) -0.0007(2) -0.0093(2)
Si7 0.0380(3) 0.0376(3) 0.0210(3) 0.0032(2) 0.0036(2) -0.0070(2)
Si8 0.0511(4) 0.0577(4) 0.0407(3) -0.0080(3) -0.0020(3) -0.0124(3)
Si9 0.0508(4) 0.0377(3) 0.0377(3) 0.0087(2) 0.0098(3) 0.0072(3)
Si10 0.0262(3) 0.0257(2) 0.0344(3) -0.0001(2) 0.0023(2) -0.0014(2)
C1 0.0337(12) 0.0307(9) 0.0374(11) 0.0017(8) 0.0033(9) 0.0060(8)
C2 0.0469(14) 0.0374(10) 0.0442(12) 0.0005(9) -0.0051(10) -0.0054(9)
C3 0.0533(15) 0.0434(11) 0.0403(12) -0.0075(9) 0.0090(11) 0.0020(10)
C4 0.0555(16) 0.0327(10) 0.0716(15) -0.0020(10) 0.0062(13) 0.0011(10)
C5 0.0337(12) 0.0576(12) 0.0332(11) 0.0043(9) -0.0036(9) -0.0009(9)
C6 0.0645(18) 0.0683(15) 0.0701(17) 0.0137(13) -0.0069(14) -0.0192(13)
C7 0.064(2) 0.0857(18) 0.123(3) -0.0227(17) 0.0400(18) 0.0071(15)
C8 0.083(2) 0.169(3) 0.0368(14) -0.0125(16) 0.0180(14) -0.051(2)
C9 0.0413(13) 0.0362(10) 0.0260(10) 0.0058(8) 0.0041(10) -0.0060(9)
C10 0.131(3) 0.0537(13) 0.0431(14) 0.0005(11) 0.0052(15) -0.0445(15)
C11 0.0516(14) 0.0350(10) 0.0393(11) 0.0082(8) 0.0134(10) -0.0069(9)
C12 0.0728(18) 0.0360(11) 0.0709(15) 0.0066(10) 0.0331(13) 0.0057(11)
C13 0.0303(11) 0.0299(9) 0.0261(9) 0.0021(7) 0.0030(8) -0.0045(8)
C14 0.0747(18) 0.0529(12) 0.0377(12) 0.0027(10) 0.0098(12) 0.0268(12)
C15 0.0399(14) 0.0780(14) 0.0317(11) 0.0042(10) -0.0022(10) -0.0071(11)
C16 0.0492(14) 0.0457(11) 0.0247(10) 0.0048(8) 0.0054(9) 0.0111(10)
C17 0.0318(12) 0.0335(10) 0.0272(10) 0.0029(8) 0.0037(9) -0.0005(8)
C18 0.0594(19) 0.098(2) 0.106(2) 0.0433(17) 0.0267(16) 0.0468(15)
C19 0.0499(16) 0.0838(16) 0.0518(14) 0.0023(12) 0.0231(12) 0.0065(13)
C20 0.0376(15) 0.1036(19) 0.0544(14) 0.0104(13) -0.0031(12) -0.0204(13)
C21 0.0388(12) 0.0375(10) 0.0355(11) 0.0055(8) 0.0045(9) -0.0124(9)
C22 0.0739(19) 0.0716(15) 0.0541(14) 0.0115(12) 0.0264(13) -0.0020(13)
C23 0.0715(18) 0.0587(13) 0.0531(14) 0.0274(11) -0.0150(13) -0.0328(12)
C24 0.0483(15) 0.0454(12) 0.0812(17) 0.0144(11) -0.0206(13) -0.0035(10)
C25 0.0358(12) 0.0320(10) 0.0276(10) 0.0061(8) 0.0028(9) -0.0087(9)
C26 0.0590(17) 0.0837(16) 0.0364(12) -0.0064(11) 0.0106(12) 0.0048(13)
C27 0.0677(17) 0.0598(13) 0.0292(11) 0.0095(10) 0.0015(11) 0.0050(11)
C28 0.0758(18) 0.0533(12) 0.0291(11) 0.0004(9) -0.0053(11) -0.0294(12)
C31 0.0600(16) 0.0455(11) 0.0403(12) -0.0020(9) -0.0031(11) -0.0119(11)
C32 0.0638(19) 0.0858(18) 0.115(2) -0.0393(17) -0.0059(17) -0.0226(15)
C33 0.078(2) 0.115(2) 0.0529(16) 0.0168(15) -0.0155(15) 0.0003(17)
C34 0.074(2) 0.0727(16) 0.0818(19) -0.0146(14) 0.0233(16) -0.0157(14)
C35 0.0361(13) 0.0437(11) 0.0261(10) 0.0011(8) 0.0057(9) 0.0012(9)
C36 0.0593(17) 0.0687(15) 0.0786(18) 0.0005(13) 0.0081(14) 0.0221(13)
C37 0.110(2) 0.0482(13) 0.0601(16) 0.0226(11) 0.0217(15) 0.0063(14)
C38 0.0677(17) 0.0387(11) 0.0498(13) 0.0001(9) 0.0095(12) 0.0048(10)
C39 0.0259(11) 0.0270(9) 0.0287(10) -0.0020(8) 0.0092(8) -0.0024(8)
C40 0.0573(17) 0.0870(17) 0.0472(14) 0.0043(12) -0.0105(12) 0.0195(13)
C41 0.0515(16) 0.0306(11) 0.0943(18) -0.0047(11) -0.0184(14) -0.0003(10)
C42 0.0322(13) 0.0490(12) 0.0878(18) 0.0152(12) 0.0125(12) 0.0056(10)
N1 0.0633(15) 0.0662(11) 0.0307(9) 0.0032(9) 0.0009(9) 0.0055(10)
N2 0.0394(11) 0.0391(9) 0.0456(10) -0.0060(8) 0.0058(8) -0.0022(8)
N3 0.0411(11) 0.0452(10) 0.0471(10) -0.0031(8) 0.0110(9) -0.0116(8)
C51 0.129(3) 0.101(2) 0.0472(15) 0.0255(14) 0.0070(17) 0.0006(19)
C52 0.061(2) 0.143(3) 0.0442(15) -0.0008(15) -0.0106(14) 0.0033(17)
C53 0.084(2) 0.0874(18) 0.0398(13) -0.0119(13) 0.0015(13) -0.0004(15)
C54 0.0726(18) 0.0560(13) 0.0445(13) -0.0171(11) 0.0112(12) -0.0089(12)
C55 0.0712(18) 0.0397(11) 0.0614(15) 0.0024(10) 0.0085(13) 0.0020(11)
C56 0.0474(16) 0.0564(13) 0.0750(16) -0.0115(12) 0.0159(13) 0.0098(11)
C57 0.0396(15) 0.0609(14) 0.0832(18) 0.0040(13) 0.0006(13) -0.0031(11)
C58 0.0591(17) 0.0566(13) 0.0752(17) 0.0009(12) 0.0312(14) -0.0172(12)
C59 0.0555(17) 0.0991(19) 0.0620(16) -0.0226(14) 0.0065(14) -0.0283(14)
N4 0.0528(13) 0.0646(11) 0.0491(11) 0.0100(9) 0.0253(10) -0.0001(9)
N5 0.0390(11) 0.0556(10) 0.0447(10) -0.0081(8) 0.0049(9) 0.0115(8)
N6 0.0510(12) 0.0475(10) 0.0578(12) -0.0183(9) -0.0064(10) 0.0030(9)
C61 0.056(5) 0.058(4) 0.082(4) 0.002(3) 0.030(3) -0.020(3)
C62 0.102(5) 0.075(5) 0.047(3) 0.022(3) 0.041(3) 0.010(4)
C63 0.043(3) 0.078(3) 0.050(3) -0.004(2) 0.033(2) 0.002(2)
C64 0.039(3) 0.080(3) 0.067(4) -0.002(3) 0.028(3) 0.017(2)
C65 0.032(5) 0.074(4) 0.049(3) 0.017(3) 0.004(3) 0.028(3)
C66 0.075(3) 0.061(3) 0.071(4) -0.023(3) -0.002(3) 0.025(3)
C67 0.081(3) 0.061(3) 0.095(4) -0.040(3) -0.013(3) 0.015(3)
C68 0.128(7) 0.046(5) 0.092(6) -0.018(4) 0.037(5) -0.023(5)
C69 0.072(7) 0.087(5) 0.054(3) -0.033(3) -0.002(4) 0.006(5)
C61A 0.072(6) 0.082(4) 0.094(5) 0.010(4) 0.035(4) -0.034(4)
C62A 0.099(7) 0.137(9) 0.062(4) 0.008(5) 0.040(4) -0.016(7)
C63A 0.051(3) 0.104(3) 0.092(4) 0.004(3) 0.030(3) -0.008(3)
C64A 0.049(3) 0.091(3) 0.062(4) -0.014(3) 0.021(3) 0.014(3)
C65A 0.054(8) 0.131(7) 0.054(4) -0.009(4) 0.017(4) 0.038(5)
C66A 0.062(3) 0.050(3) 0.077(4) -0.018(3) 0.005(3) 0.027(3)
C67A 0.066(3) 0.035(2) 0.056(3) -0.024(2) 0.014(3) -0.003(2)
C68A 0.059(4) 0.046(5) 0.082(5) -0.012(3) -0.004(3) -0.015(3)
C69A 0.080(7) 0.076(4) 0.055(3) -0.032(3) -0.006(4) 0.014(6)

loop_
_atom_type_symbol
_atom_type_description
_atom_type_scat_dispersion_real
_atom_type_scat_dispersion_imag
_atom_type_scat_source
C C 0.0033 0.0016 'International Tables Vol C Tables 4.2.6.8 and 6.1.1.4'
H H 0.0000 0.0000 'International Tables Vol C Tables 4.2.6.8 and 6.1.1.4'
Li Li -0.0003 0.0001 'International Tables Vol C Tables 4.2.6.8 and 6.1.1.4'
N N 0.0061 0.0033 'International Tables Vol C Tables 4.2.6.8 and 6.1.1.4'
Mg Mg 0.0486 0.0363 'International Tables Vol C Tables 4.2.6.8 and 6.1.1.4'
Si Si 0.0817 0.0704 'International Tables Vol C Tables 4.2.6.8 and 6.1.1.4'
O O 0.0106 0.0060 'International Tables Vol C Tables 4.2.6.8 and 6.1.1.4'

loop_
_geom_angle_atom_site_label_1
_geom_angle_atom_site_label_2
_geom_angle_atom_site_label_3
_geom_angle
O1 Mg1 C5 115.44(7)
O1 Mg1 C9 91.85(6)
O1 Mg1 H9A 104.8(5)
O1 Mg1 H9B 102.6(5)
O1 Mg1 C25 97.29(6)
C5 Mg1 C9 117.95(8)
C5 Mg1 H9A 124.4(5)
C5 Mg1 H9B 95.9(5)
C5 Mg1 C25 125.80(7)
C9 Mg1 H9A 22.3(5)
C9 Mg1 H9B 22.1(5)
C9 Mg1 C25 101.79(8)
H9A Mg1 H9B 36.8(7)
H9A Mg1 C25 82.2(5)
H9B Mg1 C25 118.7(5)
O1 Mg2 C9 94.51(6)
O1 Mg2 C13 122.81(6)
O1 Mg2 C17 91.36(6)
O1 Mg2 H17A 103.5(4)
O1 Mg2 H17B 104.2(4)
C9 Mg2 C13 123.39(7)
C9 Mg2 C17 102.94(8)
C9 Mg2 H17A 82.9(4)
C9 Mg2 H17B 119.3(5)
C13 Mg2 C17 115.51(7)
C13 Mg2 H17A 120.6(4)
C13 Mg2 H17B 93.0(5)
C17 Mg2 H17A 22.7(4)
C17 Mg2 H17B 22.5(5)
H17A Mg2 H17B 36.9(6)
O1 Mg3 C17 95.69(6)
O1 Mg3 C21 116.07(7)
O1 Mg3 C25 92.40(6)
O1 Mg3 H25A 105.6(5)
O1 Mg3 H25B 105.9(5)
C17 Mg3 C21 124.71(8)
C17 Mg3 C25 106.37(7)
C17 Mg3 H25A 86.1(4)
C17 Mg3 H25B 122.3(4)
C21 Mg3 C25 115.47(7)
C21 Mg3 H25A 122.4(4)
C21 Mg3 H25B 92.4(5)
C25 Mg3 H25A 23.0(4)
C25 Mg3 H25B 23.2(5)
H25A Mg3 H25B 36.8(5)
C31 Mg4 C35 117.72(8)
C31 Mg4 C39 121.11(8)
C35 Mg4 C39 121.16(8)
C35 Li1 H35A 22.7(5)
C35 Li1 H35B 22.6(5)
C35 Li1 N1 120.96(17)
C35 Li1 N2 109.55(14)
C35 Li1 N3 114.83(15)
H35A Li1 H35B 40.8(7)
H35A Li1 N1 142.0(6)
H35A Li1 N2 98.7(5)
H35A Li1 N3 95.3(6)
H35B Li1 N1 101.2(6)
H35B Li1 N2 99.1(5)
H35B Li1 N3 136.1(6)
N1 Li1 N2 85.86(13)
N1 Li1 N3 122.54(16)
N2 Li1 N3 88.13(14)
C39 Li2 H39A 22.3(4)
C39 Li2 H39B 22.7(5)
C39 Li2 N4 113.27(14)
C39 Li2 N5 112.63(14)
C39 Li2 N6 121.68(16)
C39 Li2 C63A 113.9(2)
H39A Li2 H39B 40.0(6)
H39A Li2 N4 133.7(5)
H39A Li2 N5 101.0(5)
H39A Li2 N6 103.4(5)
H39A Li2 C63A 125.2(5)
H39B Li2 N4 93.7(5)
H39B Li2 N5 101.8(5)
H39B Li2 N6 143.3(5)
H39B Li2 C63A 91.2(6)
N4 Li2 N5 87.26(14)
N4 Li2 N6 122.70(16)
N4 Li2 C63A 30.52(14)
N5 Li2 N6 86.19(12)
N5 Li2 C63A 57.99(15)
N6 Li2 C63A 122.3(2)
Mg1 O1 Mg2 92.34(4)
Mg1 O1 Mg3 90.86(5)
Mg1 O1 C1 113.31(9)
Mg2 O1 Mg3 91.83(5)
Mg2 O1 C1 140.40(10)
Mg3 O1 C1 116.17(10)
C1 Si1 C2 110.31(9)
C1 Si1 C3 110.21(9)
C1 Si1 C4 105.68(9)
C2 Si1 C3 111.02(9)
C2 Si1 C4 110.42(9)
C3 Si1 C4 109.07(10)
C5 Si2 C6 110.37(11)
C5 Si2 C7 112.02(11)
C5 Si2 C8 113.31(11)
C6 Si2 C7 108.53(12)
C6 Si2 C8 106.48(12)
C7 Si2 C8 105.83(14)
C9 Si3 C10 111.29(10)
C9 Si3 C11 110.58(9)
C9 Si3 C12 111.05(10)
C10 Si3 C11 106.91(10)
C10 Si3 C12 106.22(12)
C11 Si3 C12 110.64(10)
C13 Si4 C14 112.72(9)
C13 Si4 C15 111.27(8)
C13 Si4 C16 113.70(9)
C14 Si4 C15 106.05(11)
C14 Si4 C16 106.11(9)
C15 Si4 C16 106.47(9)
C17 Si5 C18 111.62(11)
C17 Si5 C19 110.99(10)
C17 Si5 C20 110.24(10)
C18 Si5 C19 107.63(12)
C18 Si5 C20 106.69(13)
C19 Si5 C20 109.53(11)
C21 Si6 C22 111.70(10)
C21 Si6 C23 112.43(9)
C21 Si6 C24 111.54(10)
C22 Si6 C23 106.41(12)
C22 Si6 C24 107.76(12)
C23 Si6 C24 106.68(10)
C25 Si7 C26 111.92(10)
C25 Si7 C27 110.39(9)
C25 Si7 C28 111.74(9)
C26 Si7 C27 107.37(10)
C26 Si7 C28 106.66(11)
C27 Si7 C28 108.56(11)
C31 Si8 C32 116.15(11)
C31 Si8 C33 108.78(12)
C31 Si8 C34 110.43(11)
C32 Si8 C33 106.72(13)
C32 Si8 C34 106.96(13)
C33 Si8 C34 107.42(13)
C35 Si9 C36 109.65(11)
C35 Si9 C37 117.17(10)
C35 Si9 C38 109.64(9)
C36 Si9 C37 104.22(12)
C36 Si9 C38 109.22(11)
C37 Si9 C38 106.62(11)
C39 Si10 C40 117.97(9)
C39 Si10 C41 109.99(9)
C39 Si10 C42 108.90(9)
C40 Si10 C41 104.79(11)
C40 Si10 C42 105.74(11)
C41 Si10 C42 109.11(11)
O1 C1 Si1 116.89(11)
O1 C1 H1A 108.1
O1 C1 H1B 108.1
Si1 C1 H1A 108.1
Si1 C1 H1B 108.1
H1A C1 H1B 107.3
Si1 C2 H2A 109.5
Si1 C2 H2B 109.5
Si1 C2 H2C 109.5
H2A C2 H2B 109.5
H2A C2 H2C 109.5
H2B C2 H2C 109.5
Si1 C3 H3A 109.5
Si1 C3 H3B 109.5
Si1 C3 H3C 109.5
H3A C3 H3B 109.5
H3A C3 H3C 109.5
H3B C3 H3C 109.5
Si1 C4 H4A 109.5
Si1 C4 H4B 109.5
Si1 C4 H4C 109.5
H4A C4 H4B 109.5
H4A C4 H4C 109.5
H4B C4 H4C 109.5
Mg1 C5 Si2 119.52(9)
Mg1 C5 H5A 107.4
Mg1 C5 H5B 107.4
Si2 C5 H5A 107.4
Si2 C5 H5B 107.4
H5A C5 H5B 107.0
Si2 C6 H6A 109.5
Si2 C6 H6B 109.5
Si2 C6 H6C 109.5
H6A C6 H6B 109.5
H6A C6 H6C 109.5
H6B C6 H6C 109.5
Si2 C7 H7A 109.5
Si2 C7 H7B 109.5
Si2 C7 H7C 109.5
H7A C7 H7B 109.5
H7A C7 H7C 109.5
H7B C7 H7C 109.5
Si2 C8 H8A 109.5
Si2 C8 H8B 109.5
Si2 C8 H8C 109.5
H8A C8 H8B 109.5
H8A C8 H8C 109.5
H8B C8 H8C 109.5
Mg1 C9 Mg2 81.03(6)
Mg1 C9 Si3 167.49(11)
Mg1 C9 H9A 73.4(11)
Mg1 C9 H9B 74.2(12)
Mg2 C9 Si3 111.26(9)
Mg2 C9 H9A 118.0(12)
Mg2 C9 H9B 119.0(12)
Si3 C9 H9A 97.8(11)
Si3 C9 H9B 100.6(12)
H9A C9 H9B 106.8(18)
Si3 C10 H10A 109.5
Si3 C10 H10B 109.5
Si3 C10 H10C 109.5
H10A C10 H10B 109.5
H10A C10 H10C 109.5
H10B C10 H10C 109.5
Si3 C11 H11A 109.5
Si3 C11 H11B 109.5
Si3 C11 H11C 109.5
H11A C11 H11B 109.5
H11A C11 H11C 109.5
H11B C11 H11C 109.5
Si3 C12 H12A 109.5
Si3 C12 H12B 109.5
Si3 C12 H12C 109.5
H12A C12 H12B 109.5
H12A C12 H12C 109.5
H12B C12 H12C 109.5
Mg2 C13 Si4 124.51(10)
Mg2 C13 H13A 106.2
Mg2 C13 H13B 106.2
Si4 C13 H13A 106.2
Si4 C13 H13B 106.2
H13A C13 H13B 106.4
Si4 C14 H14A 109.5
Si4 C14 H14B 109.5
Si4 C14 H14C 109.5
H14A C14 H14B 109.5
H14A C14 H14C 109.5
H14B C14 H14C 109.5
Si4 C15 H15A 109.5
Si4 C15 H15B 109.5
Si4 C15 H15C 109.5
H15A C15 H15B 109.5
H15A C15 H15C 109.5
H15B C15 H15C 109.5
Si4 C16 H16A 109.5
Si4 C16 H16B 109.5
Si4 C16 H16C 109.5
H16A C16 H16B 109.5
H16A C16 H16C 109.5
H16B C16 H16C 109.5
Mg2 C17 Mg3 80.04(6)
Mg2 C17 Si5 166.86(11)
Mg2 C17 H17A 81.7(11)
Mg2 C17 H17B 68.4(12)
Mg3 C17 Si5 106.92(9)
Mg3 C17 H17A 113.6(10)
Mg3 C17 H17B 124.2(11)
Si5 C17 H17A 104.8(11)
Si5 C17 H17B 98.6(12)
H17A C17 H17B 106.0(15)
Si5 C18 H18A 109.5
Si5 C18 H18B 109.5
Si5 C18 H18C 109.5
H18A C18 H18B 109.5
H18A C18 H18C 109.5
H18B C18 H18C 109.5
Si5 C19 H19A 109.5
Si5 C19 H19B 109.5
Si5 C19 H19C 109.5
H19A C19 H19B 109.5
H19A C19 H19C 109.5
H19B C19 H19C 109.5
Si5 C20 H20A 109.5
Si5 C20 H20B 109.5
Si5 C20 H20C 109.5
H20A C20 H20B 109.5
H20A C20 H20C 109.5
H20B C20 H20C 109.5
Mg3 C21 Si6 123.30(9)
Mg3 C21 H21A 106.5
Mg3 C21 H21B 106.5
Si6 C21 H21A 106.5
Si6 C21 H21B 106.5
H21A C21 H21B 106.5
Si6 C22 H22A 109.5
Si6 C22 H22B 109.5
Si6 C22 H22C 109.5
H22A C22 H22B 109.5
H22A C22 H22C 109.5
H22B C22 H22C 109.5
Si6 C23 H23A 109.5
Si6 C23 H23B 109.5
Si6 C23 H23C 109.5
H23A C23 H23B 109.5
H23A C23 H23C 109.5
H23B C23 H23C 109.5
Si6 C24 H24A 109.5
Si6 C24 H24B 109.5
Si6 C24 H24C 109.5
H24A C24 H24B 109.5
H24A C24 H24C 109.5
H24B C24 H24C 109.5
Mg1 C25 Mg3 78.88(6)
Mg1 C25 Si7 103.85(9)
Mg1 C25 H25A 116.6(11)
Mg1 C25 H25B 124.7(11)
Mg3 C25 Si7 174.83(10)
Mg3 C25 H25A 77.5(10)
Mg3 C25 H25B 72.4(10)
Si7 C25 H25A 104.8(10)
Si7 C25 H25B 102.5(10)
H25A C25 H25B 102.0(16)
Si7 C26 H26A 109.5
Si7 C26 H26B 109.5
Si7 C26 H26C 109.5
H26A C26 H26B 109.5
H26A C26 H26C 109.5
H26B C26 H26C 109.5
Si7 C27 H27A 109.5
Si7 C27 H27B 109.5
Si7 C27 H27C 109.5
H27A C27 H27B 109.5
H27A C27 H27C 109.5
H27B C27 H27C 109.5
Si7 C28 H28A 109.5
Si7 C28 H28B 109.5
Si7 C28 H28C 109.5
H28A C28 H28B 109.5
H28A C28 H28C 109.5
H28B C28 H28C 109.5
Mg4 C31 Si8 113.19(10)
Mg4 C31 H31A 108.9
Mg4 C31 H31B 108.9
Si8 C31 H31A 108.9
Si8 C31 H31B 108.9
H31A C31 H31B 107.8
Si8 C32 H32A 109.5
Si8 C32 H32B 109.5
Si8 C32 H32C 109.5
H32A C32 H32B 109.5
H32A C32 H32C 109.5
H32B C32 H32C 109.5
Si8 C33 H33A 109.5
Si8 C33 H33B 109.5
Si8 C33 H33C 109.5
H33A C33 H33B 109.5
H33A C33 H33C 109.5
H33B C33 H33C 109.5
Si8 C34 H34A 109.5
Si8 C34 H34B 109.5
Si8 C34 H34C 109.5
H34A C34 H34B 109.5
H34A C34 H34C 109.5
H34B C34 H34C 109.5
Mg4 C35 Li1 149.64(12)
Mg4 C35 Si9 111.94(10)
Mg4 C35 H35A 101.9(12)
Mg4 C35 H35B 98.1(12)
Li1 C35 Si9 98.40(11)
Li1 C35 H35A 64.7(12)
Li1 C35 H35B 64.9(13)
Si9 C35 H35A 113.8(11)
Si9 C35 H35B 118.6(11)
H35A C35 H35B 110.1(17)
Si9 C36 H36A 109.5
Si9 C36 H36B 109.5
Si9 C36 H36C 109.5
H36A C36 H36B 109.5
H36A C36 H36C 109.5
H36B C36 H36C 109.5
Si9 C37 H37A 109.5
Si9 C37 H37B 109.5
Si9 C37 H37C 109.5
H37A C37 H37B 109.5
H37A C37 H37C 109.5
H37B C37 H37C 109.5
Si9 C38 H38A 109.5
Si9 C38 H38B 109.5
Si9 C38 H38C 109.5
H38A C38 H38B 109.5
H38A C38 H38C 109.5
H38B C38 H38C 109.5
Mg4 C39 Li2 156.10(12)
Mg4 C39 Si10 106.05(8)
Mg4 C39 H39A 104.9(11)
Mg4 C39 H39B 99.5(11)
Li2 C39 Si10 97.76(11)
Li2 C39 H39A 65.4(11)
Li2 C39 H39B 66.2(11)
Si10 C39 H39A 115.4(11)
Si10 C39 H39B 119.3(11)
H39A C39 H39B 109.4(16)
Si10 C40 H40A 109.5
Si10 C40 H40B 109.5
Si10 C40 H40C 109.5
H40A C40 H40B 109.5
H40A C40 H40C 109.5
H40B C40 H40C 109.5
Si10 C41 H41A 109.5
Si10 C41 H41B 109.5
Si10 C41 H41C 109.5
H41A C41 H41B 109.5
H41A C41 H41C 109.5
H41B C41 H41C 109.5
Si10 C42 H42A 109.5
Si10 C42 H42B 109.5
Si10 C42 H42C 109.5
H42A C42 H42B 109.5
H42A C42 H42C 109.5
H42B C42 H42C 109.5
Li1 N1 C51 119.35(17)
Li1 N1 C52 107.36(16)
Li1 N1 C53 103.00(15)
C51 N1 C52 108.1(2)
C51 N1 C53 106.7(2)
C52 N1 C53 112.3(2)
Li1 N2 C54 105.61(15)
Li1 N2 C55 116.88(15)
Li1 N2 C56 101.51(14)
C54 N2 C55 110.25(16)
C54 N2 C56 110.41(17)
C55 N2 C56 111.72(17)
Li1 N3 C57 101.69(14)
Li1 N3 C58 110.37(16)
Li1 N3 C59 117.11(16)
C57 N3 C58 111.35(18)
C57 N3 C59 108.89(18)
C58 N3 C59 107.38(16)
N1 C51 H51A 109.5
N1 C51 H51B 109.5
N1 C51 H51C 109.5
H51A C51 H51B 109.5
H51A C51 H51C 109.5
H51B C51 H51C 109.5
N1 C52 H52A 109.5
N1 C52 H52B 109.5
N1 C52 H52C 109.5
H52A C52 H52B 109.5
H52A C52 H52C 109.5
H52B C52 H52C 109.5
N1 C53 H53A 109.1
N1 C53 H53B 109.1
N1 C53 C54 112.59(19)
H53A C53 H53B 107.8
H53A C53 C54 109.1
H53B C53 C54 109.1
N2 C54 C53 113.21(17)
N2 C54 H54A 108.9
N2 C54 H54B 108.9
C53 C54 H54A 108.9
C53 C54 H54B 108.9
H54A C54 H54B 107.7
N2 C55 H55A 109.5
N2 C55 H55B 109.5
N2 C55 H55C 109.5
H55A C55 H55B 109.5
H55A C55 H55C 109.5
H55B C55 H55C 109.5
N2 C56 H56A 109.3
N2 C56 H56B 109.3
N2 C56 C57 111.65(18)
H56A C56 H56B 108.0
H56A C56 C57 109.3
H56B C56 C57 109.3
N3 C57 C56 113.02(18)
N3 C57 H57A 109.0
N3 C57 H57B 109.0
C56 C57 H57A 109.0
C56 C57 H57B 109.0
H57A C57 H57B 107.8
N3 C58 H58A 109.5
N3 C58 H58B 109.5
N3 C58 H58C 109.5
H58A C58 H58B 109.5
H58A C58 H58C 109.5
H58B C58 H58C 109.5
N3 C59 H59A 109.5
N3 C59 H59B 109.5
N3 C59 H59C 109.5
H59A C59 H59B 109.5
H59A C59 H59C 109.5
H59B C59 H59C 109.5
Li2 N4 C61 111.9(4)
Li2 N4 C62 119.0(6)
Li2 N4 C63 100.7(2)
Li2 N4 C61A 112.0(4)
Li2 N4 C62A 113.7(6)
Li2 N4 C63A 101.3(3)
C61 N4 C62 109.7(5)
C61 N4 C63 110.3(4)
C62 N4 C63 104.4(4)
C61A N4 C62A 108.5(5)
C61A N4 C63A 106.5(4)
C62A N4 C63A 114.5(6)
Li2 N5 C64 103.6(4)
Li2 N5 C65 113.1(5)
Li2 N5 C66 107.2(4)
Li2 N5 C64A 103.6(4)
Li2 N5 C65A 121.9(7)
Li2 N5 C66A 102.1(4)
C64 N5 C65 110.3(6)
C64 N5 C66 123.6(6)
C65 N5 C66 99.3(7)
C64A N5 C65A 108.7(7)
C64A N5 C66A 97.7(6)
C65A N5 C66A 119.3(8)
Li2 N6 C67 101.8(3)
Li2 N6 C68 113.9(5)
Li2 N6 C69 118.1(6)
Li2 N6 C67A 100.5(2)
Li2 N6 C68A 112.3(4)
Li2 N6 C69A 110.2(6)
C67 N6 C68 111.9(4)
C67 N6 C69 102.4(5)
C68 N6 C69 108.0(6)
C67A N6 C68A 106.5(3)
C67A N6 C69A 116.5(5)
C68A N6 C69A 110.6(5)
N4 C61 H61A 109.5
N4 C61 H61B 109.5
N4 C61 H61C 109.5
H61A C61 H61B 109.5
H61A C61 H61C 109.5
H61B C61 H61C 109.5
N4 C62 H62A 109.5
N4 C62 H62B 109.5
N4 C62 H62C 109.5
H62A C62 H62B 109.5
H62A C62 H62C 109.5
H62B C62 H62C 109.5
N4 C63 H63A 110.2
N4 C63 H63B 110.2
N4 C63 C64 107.6(5)
H63A C63 H63B 108.5
H63A C63 C64 110.2
H63B C63 C64 110.2
N5 C64 C63 111.8(6)
N5 C64 H64A 109.3
N5 C64 H64B 109.3
C63 C64 H64A 109.3
C63 C64 H64B 109.3
H64A C64 H64B 107.9
N5 C65 H65A 109.5
N5 C65 H65B 109.5
N5 C65 H65C 109.5
H65A C65 H65B 109.5
H65A C65 H65C 109.5
H65B C65 H65C 109.5
N5 C66 H66A 108.2
N5 C66 H66B 108.2
N5 C66 C67 116.3(8)
H66A C66 H66B 107.4
H66A C66 C67 108.2
H66B C66 C67 108.2
N6 C67 C66 116.2(6)
N6 C67 H67A 108.2
N6 C67 H67B 108.2
C66 C67 H67A 108.2
C66 C67 H67B 108.2
H67A C67 H67B 107.4
N6 C68 H68A 109.5
N6 C68 H68B 109.5
N6 C68 H68C 109.5
H68A C68 H68B 109.5
H68A C68 H68C 109.5
H68B C68 H68C 109.5
N6 C69 H69A 109.5
N6 C69 H69B 109.5
N6 C69 H69C 109.5
H69A C69 H69B 109.5
H69A C69 H69C 109.5
H69B C69 H69C 109.5
N4 C61A H61D 109.5
N4 C61A H61E 109.5
N4 C61A H61F 109.5
H61D C61A H61E 109.5
H61D C61A H61F 109.5
H61E C61A H61F 109.5
N4 C62A H62D 109.5
N4 C62A H62E 109.5
N4 C62A H62F 109.5
H62D C62A H62E 109.5
H62D C62A H62F 109.5
H62E C62A H62F 109.5
N4 C63A H63C 108.2
N4 C63A H63D 108.2
N4 C63A C64A 116.3(7)
H63C C63A H63D 107.4
H63C C63A C64A 108.2
H63D C63A C64A 108.2
N5 C64A C63A 111.7(7)
N5 C64A H64C 109.3
N5 C64A H64D 109.3
C63A C64A H64C 109.3
C63A C64A H64D 109.3
H64C C64A H64D 108.0
N5 C65A H65D 109.5
N5 C65A H65E 109.5
N5 C65A H65F 109.5
H65D C65A H65E 109.5
H65D C65A H65F 109.5
H65E C65A H65F 109.5
N5 C66A H66C 109.7
N5 C66A H66D 109.7
N5 C66A C67A 109.7(7)
H66C C66A H66D 108.2
H66C C66A C67A 109.7
H66D C66A C67A 109.7
N6 C67A C66A 107.3(6)
N6 C67A H67C 110.3
N6 C67A H67D 110.3
C66A C67A H67C 110.3
C66A C67A H67D 110.3
H67C C67A H67D 108.5
N6 C68A H68D 109.5
N6 C68A H68E 109.5
N6 C68A H68F 109.5
H68D C68A H68E 109.5
H68D C68A H68F 109.5
H68E C68A H68F 109.5
N6 C69A H69D 109.5
N6 C69A H69E 109.5
N6 C69A H69F 109.5
H69D C69A H69E 109.5
H69D C69A H69F 109.5
H69E C69A H69F 109.5

loop_
_geom_bond_atom_site_label_1
_geom_bond_atom_site_label_2
_geom_bond_distance
Mg1 O1 2.0448(12)
Mg1 C5 2.133(2)
Mg1 C9 2.3183(18)
Mg1 H9A 2.233(17)
Mg1 H9B 2.244(18)
Mg1 C25 2.224(2)
Mg2 O1 2.0477(11)
Mg2 C9 2.225(2)
Mg2 C13 2.1408(17)
Mg2 C17 2.370(2)
Mg2 H17A 2.421(18)
Mg2 H17B 2.204(19)
Mg3 O1 2.0585(13)
Mg3 C17 2.2131(18)
Mg3 C21 2.1247(17)
Mg3 C25 2.3736(18)
Mg3 H25A 2.356(17)
Mg3 H25B 2.273(17)
Mg4 C31 2.1319(19)
Mg4 C35 2.190(2)
Mg4 C39 2.1865(18)
Li1 C35 2.339(4)
Li1 H35A 2.117(19)
Li1 H35B 2.12(2)
Li1 N1 2.150(3)
Li1 N2 2.105(3)
Li1 N3 2.109(4)
Li2 C39 2.364(3)
Li2 H39A 2.151(17)
Li2 H39B 2.162(17)
Li2 N4 2.118(4)
Li2 N5 2.108(4)
Li2 N6 2.154(3)
O1 C1 1.4573(19)
Si1 C1 1.8764(18)
Si1 C2 1.852(2)
Si1 C3 1.868(2)
Si1 C4 1.8735(18)
Si2 C5 1.819(2)
Si2 C6 1.861(2)
Si2 C7 1.886(3)
Si2 C8 1.881(2)
Si3 C9 1.8534(18)
Si3 C10 1.870(2)
Si3 C11 1.8574(19)
Si3 C12 1.860(2)
Si4 C13 1.8246(17)
Si4 C14 1.8698(19)
Si4 C15 1.879(2)
Si4 C16 1.8800(18)
Si5 C17 1.846(2)
Si5 C18 1.871(2)
Si5 C19 1.875(2)
Si5 C20 1.870(2)
Si6 C21 1.8197(17)
Si6 C22 1.873(2)
Si6 C23 1.8735(19)
Si6 C24 1.866(2)
Si7 C25 1.8563(18)
Si7 C26 1.864(2)
Si7 C27 1.867(2)
Si7 C28 1.8708(19)
Si8 C31 1.813(2)
Si8 C32 1.878(2)
Si8 C33 1.881(2)
Si8 C34 1.869(3)
Si9 C35 1.818(2)
Si9 C36 1.879(2)
Si9 C37 1.884(2)
Si9 C38 1.867(2)
Si10 C39 1.8210(19)
Si10 C40 1.884(2)
Si10 C41 1.8609(18)
Si10 C42 1.855(2)
C1 H1A 0.990
C1 H1B 0.990
C2 H2A 0.980
C2 H2B 0.980
C2 H2C 0.980
C3 H3A 0.980
C3 H3B 0.980
C3 H3C 0.980
C4 H4A 0.980
C4 H4B 0.980
C4 H4C 0.980
C5 H5A 0.990
C5 H5B 0.990
C6 H6A 0.980
C6 H6B 0.980
C6 H6C 0.980
C7 H7A 0.980
C7 H7B 0.980
C7 H7C 0.980
C8 H8A 0.980
C8 H8B 0.980
C8 H8C 0.980
C9 H9A 0.883(19)
C9 H9B 0.88(2)
C10 H10A 0.980
C10 H10B 0.980
C10 H10C 0.980
C11 H11A 0.980
C11 H11B 0.980
C11 H11C 0.980
C12 H12A 0.980
C12 H12B 0.980
C12 H12C 0.980
C13 H13A 0.990
C13 H13B 0.990
C14 H14A 0.980
C14 H14B 0.980
C14 H14C 0.980
C15 H15A 0.980
C15 H15B 0.980
C15 H15C 0.980
C16 H16A 0.980
C16 H16B 0.980
C16 H16C 0.980
C17 H17A 0.943(17)
C17 H17B 0.906(18)
C18 H18A 0.980
C18 H18B 0.980
C18 H18C 0.980
C19 H19A 0.980
C19 H19B 0.980
C19 H19C 0.980
C20 H20A 0.980
C20 H20B 0.980
C20 H20C 0.980
C21 H21A 0.990
C21 H21B 0.990
C22 H22A 0.980
C22 H22B 0.980
C22 H22C 0.980
C23 H23A 0.980
C23 H23B 0.980
C23 H23C 0.980
C24 H24A 0.980
C24 H24B 0.980
C24 H24C 0.980
C25 H25A 0.944(18)
C25 H25B 0.940(18)
C26 H26A 0.980
C26 H26B 0.980
C26 H26C 0.980
C27 H27A 0.980
C27 H27B 0.980
C27 H27C 0.980
C28 H28A 0.980
C28 H28B 0.980
C28 H28C 0.980
C31 H31A 0.990
C31 H31B 0.990
C32 H32A 0.980
C32 H32B 0.980
C32 H32C 0.980
C33 H33A 0.980
C33 H33B 0.980
C33 H33C 0.980
C34 H34A 0.980
C34 H34B 0.980
C34 H34C 0.980
C35 H35A 0.90(2)
C35 H35B 0.900(19)
C36 H36A 0.980
C36 H36B 0.980
C36 H36C 0.980
C37 H37A 0.980
C37 H37B 0.980
C37 H37C 0.980
C38 H38A 0.980
C38 H38B 0.980
C38 H38C 0.980
C39 H39A 0.897(16)
C39 H39B 0.912(19)
C40 H40A 0.980
C40 H40B 0.980
C40 H40C 0.980
C41 H41A 0.980
C41 H41B 0.980
C41 H41C 0.980
C42 H42A 0.980
C42 H42B 0.980
C42 H42C 0.980
N1 C51 1.477(3)
N1 C52 1.453(3)
N1 C53 1.466(3)
N2 C54 1.474(2)
N2 C55 1.458(2)
N2 C56 1.477(3)
N3 C57 1.456(3)
N3 C58 1.467(3)
N3 C59 1.483(3)
C51 H51A 0.980
C51 H51B 0.980
C51 H51C 0.980
C52 H52A 0.980
C52 H52B 0.980
C52 H52C 0.980
C53 H53A 0.990
C53 H53B 0.990
C53 C54 1.498(3)
C54 H54A 0.990
C54 H54B 0.990
C55 H55A 0.980
C55 H55B 0.980
C55 H55C 0.980
C56 H56A 0.990
C56 H56B 0.990
C56 C57 1.498(3)
C57 H57A 0.990
C57 H57B 0.990
C58 H58A 0.980
C58 H58B 0.980
C58 H58C 0.980
C59 H59A 0.980
C59 H59B 0.980
C59 H59C 0.980
N4 C61 1.439(6)
N4 C62 1.491(7)
N4 C63 1.535(5)
N4 C61A 1.518(7)
N4 C62A 1.430(8)
N4 C63A 1.445(6)
N5 C64 1.459(8)
N5 C65 1.511(8)
N5 C66 1.452(8)
N5 C64A 1.502(9)
N5 C65A 1.437(9)
N5 C66A 1.475(8)
N6 C67 1.511(6)
N6 C68 1.401(8)
N6 C69 1.499(8)
N6 C67A 1.486(5)
N6 C68A 1.511(7)
N6 C69A 1.414(8)
C61 H61A 0.980
C61 H61B 0.980
C61 H61C 0.980
C62 H62A 0.980
C62 H62B 0.980
C62 H62C 0.980
C63 H63A 0.990
C63 H63B 0.990
C63 C64 1.522(9)
C64 H64A 0.990
C64 H64B 0.990
C65 H65A 0.980
C65 H65B 0.980
C65 H65C 0.980
C66 H66A 0.990
C66 H66B 0.990
C66 C67 1.450(9)
C67 H67A 0.990
C67 H67B 0.990
C68 H68A 0.980
C68 H68B 0.980
C68 H68C 0.980
C69 H69A 0.980
C69 H69B 0.980
C69 H69C 0.980
C61A H61D 0.980
C61A H61E 0.980
C61A H61F 0.980
C62A H62D 0.980
C62A H62E 0.980
C62A H62F 0.980
C63A H63C 0.990
C63A H63D 0.990
C63A C64A 1.456(9)
C64A H64C 0.990
C64A H64D 0.990
C65A H65D 0.980
C65A H65E 0.980
C65A H65F 0.980
C66A H66C 0.990
C66A H66D 0.990
C66A C67A 1.515(10)
C67A H67C 0.990
C67A H67D 0.990
C68A H68D 0.980
C68A H68E 0.980
C68A H68F 0.980
C69A H69D 0.980
C69A H69E 0.980
C69A H69F 0.980
